data_4511710
loop_
_publ_author_name
'Chen, Shui-Sheng'
'Liu, Qing'
'Zhao, Yue'
'Qiao, Rui'
'Sheng, Liang-Quan'
'Liu, Zhao-Di'
'Yang, Song'
'Song, Cong-Fu'

_publ_section_title
;
 New Metal--Organic Frameworks Constructed from the
 4-Imidazole-Carboxylate Ligand: Structural Diversities, Luminescence, and
 Gas Adsorption Properties
;
_journal_issue 8
_journal_name_full 'Crystal Growth &amp; Design'
_journal_page_first 3727
_journal_paper_doi 10.1021/cg401811c
_journal_volume 14
_journal_year 2014
_chemical_formula_moiety 'C20 H14 Cd N4 O4, 2(C3 H7 N O)'
_chemical_formula_sum 'C26 H28 Cd N6 O6'
_chemical_formula_weight 632.94
_chemical_name_systematic
; 
 ? 
;
_space_group_IT_number 52
_symmetry_cell_setting orthorhombic
_symmetry_space_group_name_Hall '-P 2a 2bc'
_symmetry_space_group_name_H-M 'P n n a'
_atom_sites_solution_hydrogens geom
_atom_sites_solution_primary direct
_atom_sites_solution_secondary difmap
_audit_creation_method SHELXL-97
_cell_angle_alpha 90.00
_cell_angle_beta 90.00
_cell_angle_gamma 90.00
_cell_formula_units_Z 4
_cell_length_a 16.1322(18)
_cell_length_b 15.7981(18)
_cell_length_c 11.6042(13)
_cell_measurement_reflns_used 4605
_cell_measurement_temperature 200
_cell_measurement_theta_max 27.57
_cell_measurement_theta_min 2.51
_cell_volume 2957.4(6)
_computing_cell_refinement SMART
_computing_data_collection 'SMART (Bruker, 2000)'
_computing_data_reduction 'SAINT (Bruker, 2000)'
_computing_molecular_graphics SHELXTL
_computing_publication_material SHELXTL
_computing_structure_refinement SHELXTL
_computing_structure_solution 'SHELXTL (Bruker, 2000)'
_diffrn_ambient_temperature 200
_diffrn_measured_fraction_theta_full 0.992
_diffrn_measured_fraction_theta_max 0.992
_diffrn_measurement_device_type 'Bruker Smart Apex CCD '
_diffrn_measurement_method 'phi and omega scans'
_diffrn_radiation_monochromator graphite
_diffrn_radiation_source 'sealed tube'
_diffrn_radiation_type MoK\a
_diffrn_radiation_wavelength 0.71073
_diffrn_reflns_av_R_equivalents 0.0303
_diffrn_reflns_av_sigmaI/netI 0.0219
_diffrn_reflns_limit_h_max 19
_diffrn_reflns_limit_h_min -15
_diffrn_reflns_limit_k_max 19
_diffrn_reflns_limit_k_min -17
_diffrn_reflns_limit_l_max 13
_diffrn_reflns_limit_l_min -14
_diffrn_reflns_number 8904
_diffrn_reflns_theta_full 26.00
_diffrn_reflns_theta_max 26.00
_diffrn_reflns_theta_min 2.16
_exptl_absorpt_coefficient_mu 0.786
_exptl_absorpt_correction_T_max 0.8461
_exptl_absorpt_correction_T_min 0.8100
_exptl_absorpt_correction_type multi-scan
_exptl_absorpt_process_details 'SADABS; Bruker, 2000'
_exptl_crystal_colour colorless
_exptl_crystal_density_diffrn 1.422
_exptl_crystal_density_method 'not measured'
_exptl_crystal_description block
_exptl_crystal_F_000 1288
_exptl_crystal_size_max 0.28
_exptl_crystal_size_mid 0.24
_exptl_crystal_size_min 0.22
_refine_diff_density_max 0.361
_refine_diff_density_min -1.051
_refine_diff_density_rms 0.070
_refine_ls_extinction_method none
_refine_ls_goodness_of_fit_ref 1.055
_refine_ls_hydrogen_treatment constr
_refine_ls_matrix_type full
_refine_ls_number_parameters 198
_refine_ls_number_reflns 2894
_refine_ls_number_restraints 0
_refine_ls_restrained_S_all 1.055
_refine_ls_R_factor_all 0.0436
_refine_ls_R_factor_gt 0.0348
_refine_ls_shift/su_max 0.000
_refine_ls_shift/su_mean 0.000
_refine_ls_structure_factor_coef Fsqd
_refine_ls_weighting_details 'calc w=1/[\s^2^(Fo^2^)+(0.05P)^2^+1.99P] where P=(Fo^2^+2Fc^2^)/3'
_refine_ls_weighting_scheme calc
_refine_ls_wR_factor_gt 0.0896
_refine_ls_wR_factor_ref 0.0927
_reflns_number_gt 2253
_reflns_number_total 2894
_reflns_threshold_expression >2sigma(I)
_cod_data_source_file cg401811c_si_002.cif
_cod_data_source_block 943724
_cod_depositor_comments
;
The following automatic conversions were performed:

'_symmetry_cell_setting' value 'Orthorhombic' changed to
'orthorhombic' according to
/usr/data/users/saulius/crontab/automatic-downloads/rss-feeds/ACS/lib/dictionaries/cif_core.dic
dictionary named 'cif_core.dic' version 2.4.2 from 2011-04-26.

Automatic conversion script
Id: cif_fix_values 2281 2013-09-26 08:29:07Z andrius 

 Adding full bibliography for 4511704--4511714.cif.
;
_cod_original_sg_symbol_H-M 'Pnna '
_cod_database_code 4511710

loop_
_symmetry_equiv_pos_as_xyz
'x, y, z'
'-x+1/2, -y, z'
'-x+1/2, y+1/2, -z+1/2'
'x, -y+1/2, -z+1/2'
'-x, -y, -z'
'x-1/2, y, -z'
'x-1/2, -y-1/2, z-1/2'
'-x, y-1/2, z-1/2'

loop_
_atom_site_label
_atom_site_type_symbol
_atom_site_fract_x
_atom_site_fract_y
_atom_site_fract_z
_atom_site_U_iso_or_equiv
_atom_site_adp_type
_atom_site_occupancy
_atom_site_symmetry_multiplicity
_atom_site_calc_flag
_atom_site_refinement_flags
C1 C 0.64334(18) 0.4013(2) -0.0515(3) 0.0396(7) Uani 1 1 d .
C2 C 0.57298(18) 0.35150(18) 0.0006(3) 0.0337(6) Uani 1 1 d .
C3 C 0.5873(2) 0.2754(2) 0.0570(3) 0.0440(8) Uani 1 1 d .
H3 H 0.6414 0.2567 0.0676 0.053 Uiso 1 1 calc R
C4 C 0.52162(19) 0.2267(2) 0.0977(3) 0.0469(8) Uani 1 1 d .
H4 H 0.5321 0.1761 0.1361 0.056 Uiso 1 1 calc R
C5 C 0.43967(18) 0.25368(18) 0.0812(2) 0.0309(6) Uani 1 1 d .
C6 C 0.4254(2) 0.3305(2) 0.0263(3) 0.0436(7) Uani 1 1 d .
H6 H 0.3713 0.3494 0.0159 0.052 Uiso 1 1 calc R
C7 C 0.49124(18) 0.3797(2) -0.0136(3) 0.0394(7) Uani 1 1 d .
H7 H 0.4809 0.4313 -0.0495 0.047 Uiso 1 1 calc R
C8 C 0.37027(18) 0.20214(19) 0.1218(3) 0.0328(6) Uani 1 1 d .
C9 C 0.37134(19) 0.12614(19) 0.1809(2) 0.0339(6) Uani 1 1 d .
H9 H 0.4185 0.0962 0.2025 0.041 Uiso 1 1 calc R
C10 C 0.2430(2) 0.1656(2) 0.1623(3) 0.0400(7) Uani 1 1 d .
H10 H 0.1857 0.1680 0.1698 0.048 Uiso 1 1 calc R
C11 C 0.9806(5) 0.3994(5) 0.3269(6) 0.0480(17) Uani 0.50 1 d P
H11A H 0.9609 0.4098 0.4037 0.072 Uiso 0.50 1 calc PR
H11B H 0.9631 0.4446 0.2772 0.072 Uiso 0.50 1 calc PR
H11C H 1.0400 0.3965 0.3274 0.072 Uiso 0.50 1 calc PR
C12 C 0.8533(4) 0.3023(4) 0.2758(6) 0.0446(16) Uani 0.50 1 d P
H12A H 0.8426 0.2526 0.3212 0.067 Uiso 0.50 1 d PR
H12C H 0.8418 0.2871 0.1973 0.067 Uiso 0.50 1 d PR
H12B H 0.8117 0.3428 0.2972 0.067 Uiso 0.50 1 d PR
C13 C 1.0019(3) 0.2500 0.2500 0.0441(11) Uani 1 2 d S
H13A H 0.9764 0.1984 0.2244 0.053 Uiso 0.50 1 d PR
C14 C 0.3237(2) 0.9715(2) 0.7452(3) 0.0442(8) Uani 1 1 d .
H14D H 0.3663 0.9550 0.7984 0.066 Uiso 1 1 calc R
H14E H 0.3436 1.0169 0.6976 0.066 Uiso 1 1 calc R
H14F H 0.3092 0.9241 0.6976 0.066 Uiso 1 1 calc R
C15 C 0.2500 1.0000 0.9346(5) 0.0507(12) Uani 1 2 d S
H15A H 0.2933 0.9721 0.9768 0.061 Uiso 0.50 1 d PR
Cd1 Cd 0.7500 0.5000 -0.17472(2) 0.02759(12) Uani 1 2 d S
N1 N 0.29016(16) 0.10222(16) 0.2025(2) 0.0344(5) Uani 1 1 d .
N2 N 0.28824(16) 0.22415(16) 0.1108(2) 0.0355(5) Uani 1 1 d .
H2 H 0.2696 0.2684 0.0764 0.043 Uiso 1 1 calc R
N3 N 0.9450(4) 0.3153(4) 0.2828(5) 0.0527(15) Uani 0.50 1 d P
N4 N 0.2500 1.0000 0.8097(4) 0.0458(10) Uani 1 2 d S
O1 O 0.71710(13) 0.37680(14) -0.03653(17) 0.0372(5) Uani 1 1 d .
O2 O 0.62562(13) 0.46625(14) -0.10859(18) 0.0363(5) Uani 1 1 d .
O3 O 1.0798(2) 0.2500 0.2500 0.0418(7) Uani 1 2 d S
O4 O 0.1905(4) 1.0319(4) 0.9774(6) 0.0712(18) Uani 0.50 1 d P

loop_
_atom_site_aniso_label
_atom_site_aniso_U_11
_atom_site_aniso_U_22
_atom_site_aniso_U_33
_atom_site_aniso_U_23
_atom_site_aniso_U_13
_atom_site_aniso_U_12
C1 0.0237(15) 0.0372(16) 0.0580(18) 0.0054(15) 0.0005(13) -0.0072(13)
C2 0.0235(14) 0.0332(15) 0.0443(15) 0.0013(12) -0.0033(12) -0.0040(12)
C3 0.0286(16) 0.0402(17) 0.063(2) 0.0033(15) -0.0042(14) -0.0040(14)
C4 0.0203(15) 0.050(2) 0.070(2) -0.0076(17) -0.0104(15) -0.0043(14)
C5 0.0281(14) 0.0263(13) 0.0382(14) 0.0028(11) -0.0037(11) -0.0064(12)
C6 0.0357(17) 0.0351(15) 0.0599(19) 0.0061(15) -0.0100(15) -0.0043(14)
C7 0.0291(16) 0.0296(15) 0.0596(19) -0.0003(14) -0.0113(14) 0.0057(12)
C8 0.0232(14) 0.0320(15) 0.0432(16) 0.0027(12) -0.0031(11) -0.0054(12)
C9 0.0302(16) 0.0250(14) 0.0464(15) 0.0002(12) -0.0035(12) -0.0004(13)
C10 0.0399(19) 0.0375(18) 0.0426(17) -0.0023(13) 0.0000(13) -0.0009(15)
C11 0.044(4) 0.051(4) 0.049(4) -0.002(3) -0.007(3) 0.017(4)
C12 0.045(4) 0.045(4) 0.044(3) -0.014(3) -0.017(3) 0.013(3)
C13 0.048(3) 0.041(2) 0.043(2) -0.008(2) 0.000 0.000
C14 0.0412(19) 0.0368(16) 0.0548(18) 0.0032(14) 0.0042(15) 0.0072(15)
C15 0.033(3) 0.057(3) 0.062(3) 0.000 0.000 -0.002(2)
Cd1 0.02038(17) 0.02205(16) 0.04033(18) 0.000 0.000 0.00024(11)
N1 0.0332(14) 0.0265(12) 0.0434(13) -0.0007(11) -0.0019(11) -0.0027(11)
N2 0.0300(13) 0.0300(12) 0.0465(14) -0.0024(11) 0.0003(11) -0.0021(11)
N3 0.052(4) 0.054(4) 0.052(3) -0.003(3) -0.006(3) 0.009(3)
N4 0.038(2) 0.040(2) 0.060(2) 0.000 0.000 0.0013(18)
O1 0.0300(11) 0.0417(12) 0.0398(11) 0.0085(9) -0.0086(9) -0.0045(10)
O2 0.0260(11) 0.0337(11) 0.0491(12) -0.0045(10) 0.0010(9) -0.0061(9)
O3 0.0394(18) 0.0466(18) 0.0396(15) -0.0181(14) 0.000 0.000
O4 0.057(4) 0.061(3) 0.095(4) 0.023(3) 0.038(3) 0.021(3)

loop_
_atom_type_symbol
_atom_type_description
_atom_type_scat_dispersion_real
_atom_type_scat_dispersion_imag
_atom_type_scat_source
C C 0.0033 0.0016 'International Tables Vol C Tables 4.2.6.8 and 6.1.1.4'
H H 0.0000 0.0000 'International Tables Vol C Tables 4.2.6.8 and 6.1.1.4'
N N 0.0061 0.0033 'International Tables Vol C Tables 4.2.6.8 and 6.1.1.4'
O O 0.0106 0.0060 'International Tables Vol C Tables 4.2.6.8 and 6.1.1.4'
Cd Cd -0.8075 1.2024 'International Tables Vol C Tables 4.2.6.8 and 6.1.1.4'

loop_
_geom_angle_atom_site_label_1
_geom_angle_atom_site_label_2
_geom_angle_atom_site_label_3
_geom_angle
_geom_angle_site_symmetry_1
_geom_angle_site_symmetry_3
O2 C1 O1 122.5(3) . .
O2 C1 C2 117.8(3) . .
O1 C1 C2 119.6(3) . .
O2 C1 Cd1 53.07(15) . .
O1 C1 Cd1 69.70(16) . .
C2 C1 Cd1 169.6(2) . .
C3 C2 C7 119.2(3) . .
C3 C2 C1 121.0(3) . .
C7 C2 C1 119.7(3) . .
C2 C3 C4 120.8(3) . .
C2 C3 H3 119.6 . .
C4 C3 H3 119.6 . .
C3 C4 C5 120.2(3) . .
C3 C4 H4 119.9 . .
C5 C4 H4 119.9 . .
C6 C5 C4 118.9(3) . .
C6 C5 C8 120.5(3) . .
C4 C5 C8 120.6(3) . .
C5 C6 C7 120.8(3) . .
C5 C6 H6 119.6 . .
C7 C6 H6 119.6 . .
C6 C7 C2 120.0(3) . .
C6 C7 H7 120.0 . .
C2 C7 H7 120.0 . .
N2 C8 C9 106.1(3) . .
N2 C8 C5 124.5(3) . .
C9 C8 C5 129.3(3) . .
C8 C9 N1 108.3(3) . .
C8 C9 H9 125.8 . .
N1 C9 H9 125.8 . .
N2 C10 N1 111.6(3) . .
N2 C10 H10 124.2 . .
N1 C10 H10 124.2 . .
N3 C11 H11A 109.5 . .
N3 C11 H11B 109.5 . .
H11A C11 H11B 109.5 . .
N3 C11 H11C 109.5 . .
H11A C11 H11C 109.5 . .
H11B C11 H11C 109.5 . .
N3 C12 C12 98.5(4) . 4
N3 C12 H12A 105.1 . .
C12 C12 H12A 54.5 4 .
N3 C12 H12C 106.1 . .
C12 C12 H12C 56.0 4 .
H12A C12 H12C 106.3 . .
N3 C12 H12B 125.9 . .
C12 C12 H12B 135.6 4 .
H12A C12 H12B 106.0 . .
H12C C12 H12B 106.0 . .
O3 C13 N3 129.9(3) . 4
O3 C13 N3 129.9(3) . .
N3 C13 N3 100.3(6) 4 .
O3 C13 H13A 115.4 . .
N3 C13 H13A 114.8 . .
N4 C14 H14D 109.5 . .
N4 C14 H14E 109.5 . .
H14D C14 H14E 109.5 . .
N4 C14 H14F 109.5 . .
H14D C14 H14F 109.5 . .
H14E C14 H14F 109.5 . .
O4 C15 O4 130.7(9) 2_575 .
O4 C15 N4 114.6(4) 2_575 .
O4 C15 N4 114.6(4) . .
O4 C15 H15A 124.5 . .
N4 C15 H15A 120.7 . .
O2 Cd1 O2 139.43(11) 2_665 .
O2 Cd1 N1 97.55(9) 2_665 7_665
O2 Cd1 N1 107.93(9) . 7_665
O2 Cd1 N1 107.93(9) 2_665 8_665
O2 Cd1 N1 97.55(9) . 8_665
N1 Cd1 N1 101.39(13) 7_665 8_665
O2 Cd1 O1 54.24(8) 2_665 2_665
O2 Cd1 O1 98.80(7) . 2_665
N1 Cd1 O1 151.31(8) 7_665 2_665
N1 Cd1 O1 84.90(8) 8_665 2_665
O2 Cd1 O1 98.80(7) 2_665 .
O2 Cd1 O1 54.24(8) . .
N1 Cd1 O1 84.90(8) 7_665 .
N1 Cd1 O1 151.31(8) 8_665 .
O1 Cd1 O1 103.04(10) 2_665 .
O2 Cd1 C1 26.94(9) 2_665 2_665
O2 Cd1 C1 121.87(9) . 2_665
N1 Cd1 C1 124.12(9) 7_665 2_665
N1 Cd1 C1 95.93(10) 8_665 2_665
O1 Cd1 C1 27.37(8) 2_665 2_665
O1 Cd1 C1 103.62(8) . 2_665
O2 Cd1 C1 121.87(9) 2_665 .
O2 Cd1 C1 26.94(9) . .
N1 Cd1 C1 95.93(10) 7_665 .
N1 Cd1 C1 124.12(9) 8_665 .
O1 Cd1 C1 103.62(8) 2_665 .
O1 Cd1 C1 27.37(8) . .
C1 Cd1 C1 116.75(14) 2_665 .
C10 N1 C9 105.6(3) . .
C10 N1 Cd1 126.4(2) . 7_566
C9 N1 Cd1 125.6(2) . 7_566
C10 N2 C8 108.2(3) . .
C10 N2 H2 125.9 . .
C8 N2 H2 125.9 . .
C13 N3 C12 121.4(6) . .
C13 N3 C11 118.2(5) . .
C12 N3 C11 120.5(6) . .
C15 N4 C14 120.5(2) . 2_575
C15 N4 C14 120.5(2) . .
C14 N4 C14 119.0(4) 2_575 .
C1 O1 Cd1 82.93(17) . .
C1 O2 Cd1 99.99(18) . .

loop_
_geom_bond_atom_site_label_1
_geom_bond_atom_site_label_2
_geom_bond_distance
_geom_bond_site_symmetry_2
C1 O2 1.254(4) .
C1 O1 1.263(4) .
C1 C2 1.507(4) .
C1 Cd1 2.727(3) .
C2 C3 1.389(4) .
C2 C7 1.402(4) .
C3 C4 1.392(5) .
C3 H3 0.9300 .
C4 C5 1.402(4) .
C4 H4 0.9300 .
C5 C6 1.391(4) .
C5 C8 1.462(4) .
C6 C7 1.395(5) .
C6 H6 0.9300 .
C7 H7 0.9300 .
C8 N2 1.374(4) .
C8 C9 1.383(4) .
C9 N1 1.386(4) .
C9 H9 0.9300 .
C10 N2 1.321(4) .
C10 N1 1.340(4) .
C10 H10 0.9300 .
C11 N3 1.536(10) .
C11 H11A 0.9600 .
C11 H11B 0.9600 .
C11 H11C 0.9600 .
C12 N3 1.496(9) .
C12 C12 1.757(13) 4
C12 H12A 0.9600 .
C12 H12C 0.9599 .
C12 H12B 0.9600 .
C13 O3 1.257(6) .
C13 N3 1.432(7) 4
C13 N3 1.432(7) .
C13 H13A 0.9601 .
C14 N4 1.476(4) .
C14 H14D 0.9600 .
C14 H14E 0.9600 .
C14 H14F 0.9600 .
C15 O4 1.192(6) 2_575
C15 O4 1.192(6) .
C15 N4 1.449(7) .
C15 H15A 0.9600 .
Cd1 O2 2.213(2) 2_665
Cd1 O2 2.213(2) .
Cd1 N1 2.249(2) 7_665
Cd1 N1 2.249(2) 8_665
Cd1 O1 2.577(2) 2_665
Cd1 O1 2.577(2) .
Cd1 C1 2.727(3) 2_665
N1 Cd1 2.249(2) 7_566
N2 H2 0.8600 .
N4 C14 1.476(4) 2_575

loop_
_geom_torsion_atom_site_label_1
_geom_torsion_atom_site_label_2
_geom_torsion_atom_site_label_3
_geom_torsion_atom_site_label_4
_geom_torsion
_geom_torsion_site_symmetry_1
_geom_torsion_site_symmetry_4
O2 C1 C2 C3 174.8(3) . .
O1 C1 C2 C3 -5.2(5) . .
Cd1 C1 C2 C3 147.6(12) . .
O2 C1 C2 C7 -1.5(5) . .
O1 C1 C2 C7 178.4(3) . .
Cd1 C1 C2 C7 -28.7(15) . .
C7 C2 C3 C4 0.9(5) . .
C1 C2 C3 C4 -175.4(3) . .
C2 C3 C4 C5 0.6(5) . .
C3 C4 C5 C6 -1.6(5) . .
C3 C4 C5 C8 178.8(3) . .
C4 C5 C6 C7 0.9(5) . .
C8 C5 C6 C7 -179.4(3) . .
C5 C6 C7 C2 0.6(5) . .
C3 C2 C7 C6 -1.6(5) . .
C1 C2 C7 C6 174.8(3) . .
C6 C5 C8 N2 -0.6(5) . .
C4 C5 C8 N2 179.0(3) . .
C6 C5 C8 C9 -177.7(3) . .
C4 C5 C8 C9 1.9(5) . .
N2 C8 C9 N1 1.4(3) . .
C5 C8 C9 N1 178.9(3) . .
O2 C1 Cd1 O2 138.68(17) . 2_665
O1 C1 Cd1 O2 -36.0(2) . 2_665
C2 C1 Cd1 O2 169.1(13) . 2_665
O1 C1 Cd1 O2 -174.7(3) . .
C2 C1 Cd1 O2 30.4(12) . .
O2 C1 Cd1 N1 -118.6(2) . 7_665
O1 C1 Cd1 N1 66.73(19) . 7_665
C2 C1 Cd1 N1 -88.2(13) . 7_665
O2 C1 Cd1 N1 -10.5(2) . 8_665
O1 C1 Cd1 N1 174.81(16) . 8_665
C2 C1 Cd1 N1 19.9(13) . 8_665
O2 C1 Cd1 O1 82.55(19) . 2_665
O1 C1 Cd1 O1 -92.1(2) . 2_665
C2 C1 Cd1 O1 113.0(13) . 2_665
O2 C1 Cd1 O1 174.7(3) . .
C2 C1 Cd1 O1 -154.9(14) . .
O2 C1 Cd1 C1 108.2(2) . 2_665
O1 C1 Cd1 C1 -66.42(17) . 2_665
C2 C1 Cd1 C1 138.6(13) . 2_665
N2 C10 N1 C9 4.1(3) . .
N2 C10 N1 Cd1 167.40(19) . 7_566
C8 C9 N1 C10 -3.3(3) . .
C8 C9 N1 Cd1 -166.71(19) . 7_566
N1 C10 N2 C8 -3.4(4) . .
C9 C8 N2 C10 1.2(3) . .
C5 C8 N2 C10 -176.6(3) . .
O3 C13 N3 C12 179.8(4) . .
N3 C13 N3 C12 -0.2(4) 4 .
O3 C13 N3 C11 -0.8(7) . .
N3 C13 N3 C11 179.2(7) 4 .
C12 C12 N3 C13 0.5(8) 4 .
C12 C12 N3 C11 -178.9(6) 4 .
O4 C15 N4 C14 173.0(4) 2_575 2_575
O4 C15 N4 C14 -7.0(4) . 2_575
O4 C15 N4 C14 -7.0(4) 2_575 .
O4 C15 N4 C14 173.0(4) . .
O2 C1 O1 Cd1 -5.1(3) . .
C2 C1 O1 Cd1 175.0(3) . .
O2 Cd1 O1 C1 149.68(19) 2_665 .
O2 Cd1 O1 C1 2.98(18) . .
N1 Cd1 O1 C1 -113.5(2) 7_665 .
N1 Cd1 O1 C1 -9.0(3) 8_665 .
O1 Cd1 O1 C1 94.50(19) 2_665 .
C1 Cd1 O1 C1 122.64(19) 2_665 .
O1 C1 O2 Cd1 5.9(4) . .
C2 C1 O2 Cd1 -174.1(2) . .
O2 Cd1 O2 C1 -59.56(19) 2_665 .
N1 Cd1 O2 C1 66.6(2) 7_665 .
N1 Cd1 O2 C1 171.2(2) 8_665 .
O1 Cd1 O2 C1 -102.8(2) 2_665 .
O1 Cd1 O2 C1 -3.02(18) . .
C1 Cd1 O2 C1 -86.9(3) 2_665 .
